data_4100730
_journal_name_full 'Journal of the American Chemical Society'
_journal_paper_doi 10.1021/ja050281g
_journal_year 2005
_chemical_formula_sum 'H5 In7 Na5 O6 P0 S13'
_chemical_formula_weight 1436.51
_space_group_IT_number 219
_symmetry_cell_setting cubic
_symmetry_space_group_name_Hall 'F -4a 2 3'
_symmetry_space_group_name_H-M 'F -4 3 c'
_cell_angle_alpha 90.00
_cell_angle_beta 90.00
_cell_angle_gamma 90.00
_cell_formula_units_Z 8
_cell_length_a 18.2136(13)
_cell_length_b 18.2136(13)
_cell_length_c 18.2136(13)
_cell_measurement_temperature 233(2)
_cell_volume 6042.1(7)
_diffrn_ambient_temperature 233(2)
_exptl_crystal_density_diffrn 3.158
_cod_depositor_comments
;
The following automatic conversions were performed:
'_symmetry_cell_setting' value 'Cubic' changed to 'cubic' according to
'/home/saulius/struct/CIF-dictionaries/cif_core.dic' dictionary named
'cif_core.dic' version 2.4.1 from 2010-06-29.

Automatic conversion script
Id: cif_fix_enum 1527 2010-12-29 10:47:43Z saulius 
;
_cod_database_code 4100730

loop_
_symmetry_equiv_pos_as_xyz
'x, y, z'
'-x, -y, z'
'-x, y, -z'
'x, -y, -z'
'z, x, y'
'z, -x, -y'
'-z, -x, y'
'-z, x, -y'
'y, z, x'
'-y, z, -x'
'y, -z, -x'
'-y, -z, x'
'y+1/2, x+1/2, z+1/2'
'-y+1/2, -x+1/2, z+1/2'
'y+1/2, -x+1/2, -z+1/2'
'-y+1/2, x+1/2, -z+1/2'
'x+1/2, z+1/2, y+1/2'
'-x+1/2, z+1/2, -y+1/2'
'-x+1/2, -z+1/2, y+1/2'
'x+1/2, -z+1/2, -y+1/2'
'z+1/2, y+1/2, x+1/2'
'z+1/2, -y+1/2, -x+1/2'
'-z+1/2, y+1/2, -x+1/2'
'-z+1/2, -y+1/2, x+1/2'
'x, y+1/2, z+1/2'
'-x, -y+1/2, z+1/2'
'-x, y+1/2, -z+1/2'
'x, -y+1/2, -z+1/2'
'z, x+1/2, y+1/2'
'z, -x+1/2, -y+1/2'
'-z, -x+1/2, y+1/2'
'-z, x+1/2, -y+1/2'
'y, z+1/2, x+1/2'
'-y, z+1/2, -x+1/2'
'y, -z+1/2, -x+1/2'
'-y, -z+1/2, x+1/2'
'y+1/2, x+1, z+1'
'-y+1/2, -x+1, z+1'
'y+1/2, -x+1, -z+1'
'-y+1/2, x+1, -z+1'
'x+1/2, z+1, y+1'
'-x+1/2, z+1, -y+1'
'-x+1/2, -z+1, y+1'
'x+1/2, -z+1, -y+1'
'z+1/2, y+1, x+1'
'z+1/2, -y+1, -x+1'
'-z+1/2, y+1, -x+1'
'-z+1/2, -y+1, x+1'
'x+1/2, y, z+1/2'
'-x+1/2, -y, z+1/2'
'-x+1/2, y, -z+1/2'
'x+1/2, -y, -z+1/2'
'z+1/2, x, y+1/2'
'z+1/2, -x, -y+1/2'
'-z+1/2, -x, y+1/2'
'-z+1/2, x, -y+1/2'
'y+1/2, z, x+1/2'
'-y+1/2, z, -x+1/2'
'y+1/2, -z, -x+1/2'
'-y+1/2, -z, x+1/2'
'y+1, x+1/2, z+1'
'-y+1, -x+1/2, z+1'
'y+1, -x+1/2, -z+1'
'-y+1, x+1/2, -z+1'
'x+1, z+1/2, y+1'
'-x+1, z+1/2, -y+1'
'-x+1, -z+1/2, y+1'
'x+1, -z+1/2, -y+1'
'z+1, y+1/2, x+1'
'z+1, -y+1/2, -x+1'
'-z+1, y+1/2, -x+1'
'-z+1, -y+1/2, x+1'
'x+1/2, y+1/2, z'
'-x+1/2, -y+1/2, z'
'-x+1/2, y+1/2, -z'
'x+1/2, -y+1/2, -z'
'z+1/2, x+1/2, y'
'z+1/2, -x+1/2, -y'
'-z+1/2, -x+1/2, y'
'-z+1/2, x+1/2, -y'
'y+1/2, z+1/2, x'
'-y+1/2, z+1/2, -x'
'y+1/2, -z+1/2, -x'
'-y+1/2, -z+1/2, x'
'y+1, x+1, z+1/2'
'-y+1, -x+1, z+1/2'
'y+1, -x+1, -z+1/2'
'-y+1, x+1, -z+1/2'
'x+1, z+1, y+1/2'
'-x+1, z+1, -y+1/2'
'-x+1, -z+1, y+1/2'
'x+1, -z+1, -y+1/2'
'z+1, y+1, x+1/2'
'z+1, -y+1, -x+1/2'
'-z+1, y+1, -x+1/2'
'-z+1, -y+1, x+1/2'

loop_
_atom_site_label
_atom_site_type_symbol
_atom_site_fract_x
_atom_site_fract_y
_atom_site_fract_z
_atom_site_U_iso_or_equiv
_atom_site_adp_type
_atom_site_occupancy
_atom_site_symmetry_multiplicity
_atom_site_calc_flag
_atom_site_refinement_flags
_atom_site_disorder_assembly
_atom_site_disorder_group
In1 In 0.2500 0.5000 0.0000 0.01229(9) Uani 1 4 d S . .
In2 In 0.419048(9) 0.580952(9) 0.080952(9) 0.01177(8) Uani 1 3 d S . .
S3 S 0.31626(3) 0.50581(3) 0.11743(3) 0.01469(11) Uani 1 1 d . . .
S4 S 0.5000 0.5000 0.0000 0.0112(4) Uani 1 12 d S . .
Na2 Na 0.2500 0.2500 0.2500 0.0152(7) Uani 1 12 d S . .
Na1 Na 0.35606(8) 0.35606(8) 0.14394(8) 0.0300(6) Uani 1 3 d S . .
O O 0.11931(19) 0.2500 0.2500 0.0283(7) Uani 1 2 d S . .
H1 H 0.093(3) 0.232(4) 0.272(3) 0.06(2) Uiso 1 1 d . . .

loop_
_atom_site_aniso_label
_atom_site_aniso_U_11
_atom_site_aniso_U_22
_atom_site_aniso_U_33
_atom_site_aniso_U_23
_atom_site_aniso_U_13
_atom_site_aniso_U_12
In1 0.01024(16) 0.01331(11) 0.01331(11) 0.000 0.000 0.000
In2 0.01177(8) 0.01177(8) 0.01177(8) 0.00040(6) -0.00040(6) -0.00040(6)
S3 0.0138(2) 0.0181(2) 0.0122(2) 0.0021(2) -0.00028(19) -0.0038(2)
S4 0.0112(4) 0.0112(4) 0.0112(4) 0.000 0.000 0.000
Na2 0.0152(7) 0.0152(7) 0.0152(7) 0.000 0.000 0.000
Na1 0.0300(6) 0.0300(6) 0.0300(6) 0.0040(5) 0.0040(5) -0.0040(5)
O 0.0175(16) 0.0311(19) 0.036(2) 0.0107(17) 0.000 0.000

loop_
_geom_bond_atom_site_label_1
_geom_bond_atom_site_label_2
_geom_bond_distance
_geom_bond_site_symmetry_2
_geom_bond_publ_flag
In1 S3 2.4581(6) 19_554 ?
In1 S3 2.4581(6) . ?
In1 S3 2.4581(6) 18 ?
In1 S3 2.4581(6) 4_565 ?
In2 S3 2.4123(6) 34_655 ?
In2 S3 2.4123(6) . ?
In2 S3 2.4123(6) 55_564 ?
In2 S4 2.5538(3) . ?
S3 Na1 2.8631(15) . ?
S4 In2 2.5538(3) 4_565 ?
S4 In2 2.5538(3) 2_665 ?
S4 In2 2.5538(3) 3_655 ?
Na2 O 2.380(3) 58 ?
Na2 O 2.380(3) 9 ?
Na2 O 2.380(3) 30 ?
Na2 O 2.380(3) 5 ?
Na2 O 2.380(3) . ?
Na2 O 2.380(3) 74 ?
Na2 Na1 3.346(3) 74 ?
Na2 Na1 3.346(3) 51 ?
Na2 Na1 3.346(3) . ?
Na2 Na1 3.346(3) 28 ?
Na1 O 2.769(2) 9 ?
Na1 O 2.769(2) 30 ?
Na1 O 2.769(2) 74 ?
Na1 S3 2.8631(15) 35 ?
Na1 S3 2.8631(15) 56 ?
O Na1 2.769(2) 51 ?
O Na1 2.769(2) 74 ?
